data_4131514
loop_
_publ_author_name
'Schnitzer, Tobias'
'Wennemers, Helma'

_publ_section_title
;
 Influence of the Trans/Cis Conformer Ratio on the Stereoselectivity of
 Peptidic Catalysts.
;
_journal_issue 43
_journal_name_full 'Journal of the American Chemical Society'
_journal_page_first 15356
_journal_page_last 15362
_journal_paper_doi 10.1021/jacs.7b06194
_journal_volume 139
_journal_year 2017
_chemical_absolute_configuration unk
_chemical_formula_moiety 'C2 F3 O2, C16 H27 N4 O5'
_chemical_formula_sum 'C18 H27 F3 N4 O7'
_chemical_formula_weight 468.43
_chemical_name_systematic H-D-Pro-Pip-Glu-NH2
_space_group_crystal_system orthorhombic
_space_group_IT_number 19
_space_group_name_Hall 'P 2ac 2ab'
_space_group_name_H-M_alt 'P 21 21 21'
_atom_sites_solution_hydrogens mixed
_atom_sites_solution_primary direct
_audit_creation_date 2016-02-24
_audit_creation_method
;
Olex2 1.2
(compiled 2016.02.19 svn.r3266 for OlexSys, GUI svn.r5155)
;
_cell_angle_alpha 90
_cell_angle_beta 90
_cell_angle_gamma 90
_cell_formula_units_Z 4
_cell_length_a 9.8811(10)
_cell_length_b 14.3028(15)
_cell_length_c 15.0389(16)
_cell_measurement_reflns_used 6495
_cell_measurement_temperature 100.0(2)
_cell_measurement_theta_max 26.92
_cell_measurement_theta_min 2.85
_cell_volume 2125.4(4)
_computing_cell_refinement 'Bruker SAINT'
_computing_data_collection 'Bruker APEX2'
_computing_data_reduction 'Bruker SAINT'
_computing_molecular_graphics 'Olex2 (Dolomanov et al., 2009)'
_computing_publication_material 'Olex2 (Dolomanov et al., 2009)'
_computing_structure_refinement 'XL (Sheldrick, 2008)'
_computing_structure_solution 'XT (Sheldrick, 2015)'
_diffrn_ambient_temperature 100.0(2)
_diffrn_detector 'Bruker APEX2 area detector'
_diffrn_detector_area_resol_mean 8.33
_diffrn_detector_type 'CCD area detector'
_diffrn_measured_fraction_theta_full 0.998
_diffrn_measured_fraction_theta_max 0.999
_diffrn_measurement_device 'kappa-stage diffractometer'
_diffrn_measurement_device_type 'Bruker/Nonius Kappa Apex2'
_diffrn_measurement_method '\w and \f scans'
_diffrn_radiation_monochromator 'double mirror optics'
_diffrn_radiation_probe x-ray
_diffrn_radiation_type MoK\a
_diffrn_radiation_wavelength 0.71073
_diffrn_reflns_av_R_equivalents 0.0604
_diffrn_reflns_av_unetI/netI 0.0342
_diffrn_reflns_Laue_measured_fraction_full 0.998
_diffrn_reflns_Laue_measured_fraction_max 0.999
_diffrn_reflns_limit_h_max 12
_diffrn_reflns_limit_h_min -12
_diffrn_reflns_limit_k_max 18
_diffrn_reflns_limit_k_min -18
_diffrn_reflns_limit_l_max 19
_diffrn_reflns_limit_l_min -19
_diffrn_reflns_number 38060
_diffrn_reflns_point_group_measured_fraction_full 0.999
_diffrn_reflns_point_group_measured_fraction_max 0.998
_diffrn_reflns_theta_full 25.242
_diffrn_reflns_theta_max 27.489
_diffrn_reflns_theta_min 2.848
_diffrn_source 'microfocus sealed X-ray tube'
_diffrn_source_type 'Incoatec I\ms high brilliance'
_diffrn_standards_number 0
_exptl_absorpt_coefficient_mu 0.129
_exptl_absorpt_correction_T_max 0.7321
_exptl_absorpt_correction_T_min 0.6954
_exptl_absorpt_correction_type multi-scan
_exptl_absorpt_process_details
;
SADABS-2014/5 (Bruker,2014/5) was used for absorption correction.
wR2(int) was 0.0891 before and 0.0538 after correction.
The Ratio of minimum to maximum transmission is 0.9499.
The \l/2 correction factor is 0.00150.
;
_exptl_crystal_colour 'clear colourless'
_exptl_crystal_colour_lustre clear
_exptl_crystal_colour_primary colourless
_exptl_crystal_density_diffrn 1.464
_exptl_crystal_description plate
_exptl_crystal_F_000 984
_exptl_crystal_size_max 0.12
_exptl_crystal_size_mid 0.11
_exptl_crystal_size_min 0.05
_refine_diff_density_max 0.255
_refine_diff_density_min -0.222
_refine_diff_density_rms 0.049
_refine_ls_abs_structure_details
;
 Flack x determined using 1705 quotients [(I+)-(I-)]/[(I+)+(I-)]
 (Parsons, Flack and Wagner, Acta Cryst. B69 (2013) 249-259).
;
_refine_ls_abs_structure_Flack 0.4(3)
_refine_ls_extinction_method none
_refine_ls_goodness_of_fit_ref 1.039
_refine_ls_hydrogen_treatment mixed
_refine_ls_matrix_type full
_refine_ls_number_parameters 307
_refine_ls_number_reflns 4873
_refine_ls_number_restraints 8
_refine_ls_restrained_S_all 1.039
_refine_ls_R_factor_all 0.0427
_refine_ls_R_factor_gt 0.0339
_refine_ls_shift/su_max 0.000
_refine_ls_shift/su_mean 0.000
_refine_ls_structure_factor_coef Fsqd
_refine_ls_weighting_details 'w=1/[\s^2^(Fo^2^)+(0.0316P)^2^+0.5534P] where P=(Fo^2^+2Fc^2^)/3'
_refine_ls_weighting_scheme calc
_refine_ls_wR_factor_gt 0.0726
_refine_ls_wR_factor_ref 0.0783
_reflns_Friedel_coverage 0.768
_reflns_Friedel_fraction_full 0.999
_reflns_Friedel_fraction_max 0.998
_reflns_number_gt 4284
_reflns_number_total 4873
_reflns_threshold_expression 'I > 2\s(I)'
_cod_data_source_file ja7b06194_si_003.cif
_cod_data_source_block w220216_1_1_0m
_cod_database_code 4131514
_shelx_space_group_comment
;
The symmetry employed for this shelxl refinement is uniquely defined
by the following loop, which should always be used as a source of
symmetry information in preference to the above space-group names.
They are only intended as comments.
;
_olex2_refinement_description
;
1. Fixed Uiso
 At 1.2 times of:
  All C(H) groups, All C(H,H) groups, All N(H) groups, All N(H,H) groups
 At 1.5 times of:
  All O(H) groups
2. Restrained distances
 H1B-H1A
 1.524 with sigma of 0.02
 N1-H1A = N1-H1B
 0.91 with sigma of 0.02
 N2-H2
 0.91 with sigma of 0.02
 H4A-H4B
 1.478 with sigma of 0.02
 N4-H4A = N4-H4B
 0.91 with sigma of 0.02
 O3-H3
 0.91 with sigma of 0.02
3.a Ternary CH refined with riding coordinates:
 C15(H15), C6(H6), C9(H9)
3.b Secondary CH2 refined with riding coordinates:
 C5(H5A,H5B), C10(H10A,H10B), C17(H17A,H17B), C4(H4C,H4D), C13(H13A,H13B),
 C18(H18A,H18B), C12(H12A,H12B), C11(H11A,H11B), C16(H16A,H16B)
;
_shelx_shelxl_version_number 2014/7
_olex2_date_sample_data_collection 2016-02-22
_olex2_date_sample_submission 2016-02-22
_olex2_submission_original_sample_id w220216_1_1
_olex2_submission_special_instructions 'No special instructions were received'

loop_
_space_group_symop_operation_xyz
'x, y, z'
'-x+1/2, -y, z+1/2'
'-x, y+1/2, -z+1/2'
'x+1/2, -y+1/2, -z'

loop_
_atom_site_label
_atom_site_type_symbol
_atom_site_fract_x
_atom_site_fract_y
_atom_site_fract_z
_atom_site_U_iso_or_equiv
_atom_site_adp_type
_atom_site_occupancy
_atom_site_site_symmetry_order
_atom_site_calc_flag
_atom_site_refinement_flags_posn
F1 F 0.25096(15) 0.19096(10) 0.77022(11) 0.0333(4) Uani 1 1 d .
O5 O 0.30779(16) 0.57096(11) 0.68736(11) 0.0193(4) Uani 1 1 d .
F2 F 0.23876(16) 0.33826(11) 0.74573(13) 0.0407(4) Uani 1 1 d .
O6 O 0.76697(17) 0.57601(11) 0.54602(11) 0.0187(4) Uani 1 1 d .
F3 F 0.31057(18) 0.24653(15) 0.64420(11) 0.0464(5) Uani 1 1 d .
O3 O 0.39331(17) 0.45481(13) 0.29632(11) 0.0245(4) Uani 1 1 d D
H3 H 0.319(3) 0.448(2) 0.2612(19) 0.037 Uiso 1 1 d DR
O1 O 0.47506(17) 0.25703(12) 0.84733(11) 0.0216(4) Uani 1 1 d .
O7 O 0.78597(16) 0.44663(10) 0.81070(11) 0.0185(3) Uani 1 1 d .
O2 O 0.54063(17) 0.31140(12) 0.71291(12) 0.0231(4) Uani 1 1 d .
N4 N 0.72960(19) 0.29403(13) 0.90331(12) 0.0144(4) Uani 1 1 d D
H4A H 0.640(2) 0.2802(17) 0.8922(17) 0.017 Uiso 1 1 d DR
H4B H 0.739(2) 0.3525(14) 0.9254(16) 0.017 Uiso 1 1 d DR
N3 N 0.84809(19) 0.37317(13) 0.68281(12) 0.0139(4) Uani 1 1 d .
N2 N 0.63099(19) 0.47652(14) 0.62318(13) 0.0143(4) Uani 1 1 d D
H2 H 0.632(3) 0.4216(15) 0.6543(16) 0.017 Uiso 1 1 d DR
O4 O 0.23399(19) 0.46312(17) 0.39954(12) 0.0416(6) Uani 1 1 d .
N1 N 0.4912(2) 0.53503(16) 0.77015(13) 0.0213(4) Uani 1 1 d D
H1A H 0.441(2) 0.5388(19) 0.8178(16) 0.026 Uiso 1 1 d DR
H1B H 0.577(2) 0.5173(19) 0.7712(18) 0.026 Uiso 1 1 d DR
C5 C 0.4132(2) 0.47803(17) 0.54009(15) 0.0165(5) Uani 1 1 d .
H5A H 0.4030 0.4117 0.5578 0.020 Uiso 1 1 calc R
H5B H 0.3226 0.5074 0.5427 0.020 Uiso 1 1 calc R
C8 C 0.7525(2) 0.50900(14) 0.59669(15) 0.0144(4) Uani 1 1 d .
C10 C 0.9969(2) 0.45520(17) 0.57630(16) 0.0209(5) Uani 1 1 d .
H10A H 1.0070 0.5143 0.5427 0.025 Uiso 1 1 calc R
H10B H 1.0807 0.4453 0.6112 0.025 Uiso 1 1 calc R
C14 C 0.8092(2) 0.37383(16) 0.76922(15) 0.0142(4) Uani 1 1 d .
C17 C 0.9420(2) 0.23433(17) 0.94572(16) 0.0184(5) Uani 1 1 d .
H17A H 0.9906 0.1775 0.9655 0.022 Uiso 1 1 calc R
H17B H 0.9840 0.2896 0.9741 0.022 Uiso 1 1 calc R
C3 C 0.3517(2) 0.46551(17) 0.37903(16) 0.0188(5) Uani 1 1 d .
C4 C 0.4644(2) 0.48185(17) 0.44445(15) 0.0176(5) Uani 1 1 d .
H4C H 0.5056 0.5438 0.4331 0.021 Uiso 1 1 calc R
H4D H 0.5352 0.4337 0.4360 0.021 Uiso 1 1 calc R
C13 C 0.8402(2) 0.29009(16) 0.62483(15) 0.0178(5) Uani 1 1 d .
H13A H 0.7560 0.2930 0.5893 0.021 Uiso 1 1 calc R
H13B H 0.8362 0.2331 0.6622 0.021 Uiso 1 1 calc R
C18 C 0.7922(2) 0.22818(16) 0.96869(15) 0.0177(5) Uani 1 1 d .
H18A H 0.7575 0.1638 0.9607 0.021 Uiso 1 1 calc R
H18B H 0.7751 0.2485 1.0306 0.021 Uiso 1 1 calc R
C12 C 0.9608(3) 0.28349(17) 0.56262(16) 0.0217(5) Uani 1 1 d .
H12A H 0.9471 0.2312 0.5204 0.026 Uiso 1 1 calc R
H12B H 1.0437 0.2704 0.5975 0.026 Uiso 1 1 calc R
C2 C 0.4597(2) 0.27806(16) 0.76728(15) 0.0162(5) Uani 1 1 d .
C7 C 0.4280(2) 0.54474(16) 0.69310(16) 0.0161(5) Uani 1 1 d .
C11 C 0.9786(3) 0.37435(18) 0.51111(16) 0.0242(5) Uani 1 1 d .
H11A H 0.8982 0.3857 0.4734 0.029 Uiso 1 1 calc R
H11B H 1.0589 0.3697 0.4719 0.029 Uiso 1 1 calc R
C15 C 0.8036(2) 0.28071(15) 0.81773(14) 0.0138(4) Uani 1 1 d .
H15 H 0.7554 0.2335 0.7803 0.017 Uiso 1 1 calc R
C6 C 0.5056(2) 0.52676(16) 0.60686(14) 0.0143(4) Uani 1 1 d .
H6 H 0.5302 0.5890 0.5813 0.017 Uiso 1 1 calc R
C16 C 0.9454(2) 0.24305(18) 0.84398(16) 0.0193(5) Uani 1 1 d .
H16A H 0.9623 0.1815 0.8161 0.023 Uiso 1 1 calc R
H16B H 1.0172 0.2870 0.8251 0.023 Uiso 1 1 calc R
C9 C 0.8766(2) 0.46354(16) 0.63977(15) 0.0158(5) Uani 1 1 d .
H9 H 0.9060 0.5068 0.6883 0.019 Uiso 1 1 calc R
C1 C 0.3147(2) 0.26240(18) 0.73158(17) 0.0212(5) Uani 1 1 d .

loop_
_atom_site_aniso_label
_atom_site_aniso_U_11
_atom_site_aniso_U_22
_atom_site_aniso_U_33
_atom_site_aniso_U_23
_atom_site_aniso_U_13
_atom_site_aniso_U_12
F1 0.0201(7) 0.0322(8) 0.0478(10) 0.0119(7) -0.0027(7) -0.0103(7)
O5 0.0178(8) 0.0232(8) 0.0168(8) 0.0023(7) 0.0031(7) 0.0049(7)
F2 0.0195(8) 0.0312(8) 0.0714(13) 0.0030(8) -0.0049(8) 0.0070(7)
O6 0.0203(8) 0.0174(8) 0.0183(8) 0.0048(7) 0.0006(7) -0.0005(7)
F3 0.0299(9) 0.0878(15) 0.0217(9) -0.0043(9) -0.0043(7) -0.0156(9)
O3 0.0193(9) 0.0398(11) 0.0145(9) -0.0049(8) -0.0013(7) 0.0015(8)
O1 0.0186(9) 0.0299(10) 0.0162(8) 0.0026(7) 0.0003(7) -0.0009(7)
O7 0.0223(8) 0.0165(8) 0.0168(8) -0.0033(7) -0.0006(7) -0.0007(6)
O2 0.0181(8) 0.0255(9) 0.0258(9) 0.0088(7) 0.0024(7) -0.0039(7)
N4 0.0146(9) 0.0161(9) 0.0124(9) 0.0007(7) -0.0001(8) -0.0005(8)
N3 0.0163(9) 0.0129(9) 0.0125(9) 0.0009(8) 0.0003(8) -0.0005(7)
N2 0.0142(9) 0.0140(9) 0.0147(9) 0.0027(8) -0.0005(7) 0.0011(8)
O4 0.0185(9) 0.0890(17) 0.0174(9) 0.0012(10) -0.0009(8) -0.0121(11)
N1 0.0197(10) 0.0324(12) 0.0118(10) -0.0007(9) 0.0005(8) 0.0045(9)
C5 0.0156(11) 0.0178(11) 0.0160(11) 0.0006(9) 0.0004(9) -0.0013(9)
C8 0.0179(10) 0.0127(10) 0.0127(10) -0.0007(8) 0.0008(9) -0.0012(9)
C10 0.0168(11) 0.0225(12) 0.0234(13) 0.0040(10) 0.0041(9) -0.0023(10)
C14 0.0107(10) 0.0179(11) 0.0142(11) 0.0007(9) -0.0017(8) -0.0009(9)
C17 0.0214(12) 0.0148(11) 0.0191(12) 0.0006(9) -0.0053(10) 0.0025(9)
C3 0.0220(12) 0.0198(12) 0.0148(11) 0.0010(10) -0.0004(9) -0.0015(10)
C4 0.0153(11) 0.0237(12) 0.0138(11) -0.0028(10) 0.0006(9) -0.0028(10)
C13 0.0241(12) 0.0156(11) 0.0139(11) -0.0010(9) 0.0003(9) -0.0030(10)
C18 0.0251(12) 0.0146(11) 0.0135(11) 0.0017(9) -0.0052(9) -0.0007(10)
C12 0.0238(12) 0.0208(12) 0.0205(12) -0.0030(10) 0.0031(10) 0.0038(10)
C2 0.0139(11) 0.0154(10) 0.0193(11) 0.0013(9) 0.0015(9) 0.0011(9)
C7 0.0177(11) 0.0137(10) 0.0169(11) 0.0014(9) 0.0011(9) -0.0002(9)
C11 0.0245(13) 0.0274(13) 0.0208(12) 0.0009(11) 0.0093(11) 0.0011(11)
C15 0.0147(10) 0.0161(10) 0.0105(10) -0.0001(9) 0.0003(8) 0.0002(9)
C6 0.0158(11) 0.0150(10) 0.0121(10) 0.0009(8) -0.0010(9) 0.0008(9)
C16 0.0155(11) 0.0242(12) 0.0183(11) 0.0026(10) -0.0002(9) 0.0041(9)
C9 0.0153(11) 0.0155(11) 0.0167(12) 0.0008(9) -0.0006(9) -0.0024(9)
C1 0.0155(11) 0.0265(13) 0.0217(13) 0.0047(10) 0.0005(10) -0.0007(10)

loop_
_atom_type_symbol
_atom_type_description
_atom_type_scat_dispersion_real
_atom_type_scat_dispersion_imag
_atom_type_scat_source
C C 0.0033 0.0016 'International Tables Vol C Tables 4.2.6.8 and 6.1.1.4'
H H 0.0000 0.0000 'International Tables Vol C Tables 4.2.6.8 and 6.1.1.4'
F F 0.0171 0.0103 'International Tables Vol C Tables 4.2.6.8 and 6.1.1.4'
N N 0.0061 0.0033 'International Tables Vol C Tables 4.2.6.8 and 6.1.1.4'
O O 0.0106 0.0060 'International Tables Vol C Tables 4.2.6.8 and 6.1.1.4'

loop_
_geom_angle_atom_site_label_1
_geom_angle_atom_site_label_2
_geom_angle_atom_site_label_3
_geom_angle
C3 O3 H3 108(2)
H4A N4 H4B 111(2)
C18 N4 H4A 112.4(16)
C18 N4 H4B 107.5(16)
C15 N4 H4A 106.6(16)
C15 N4 H4B 112.8(16)
C15 N4 C18 106.50(17)
C14 N3 C13 123.86(18)
C14 N3 C9 118.01(18)
C9 N3 C13 117.19(18)
C8 N2 H2 115.8(17)
C8 N2 C6 122.62(19)
C6 N2 H2 121.5(17)
H1A N1 H1B 123(2)
C7 N1 H1A 116.5(18)
C7 N1 H1B 119.8(18)
H5A C5 H5B 107.7
C4 C5 H5A 108.8
C4 C5 H5B 108.8
C4 C5 C6 113.94(19)
C6 C5 H5A 108.8
C6 C5 H5B 108.8
O6 C8 N2 123.6(2)
O6 C8 C9 119.9(2)
N2 C8 C9 116.22(19)
H10A C10 H10B 108.0
C11 C10 H10A 109.3
C11 C10 H10B 109.3
C11 C10 C9 111.6(2)
C9 C10 H10A 109.3
C9 C10 H10B 109.3
O7 C14 N3 122.9(2)
O7 C14 C15 119.32(19)
N3 C14 C15 117.68(19)
H17A C17 H17B 108.9
C18 C17 H17A 110.8
C18 C17 H17B 110.8
C18 C17 C16 104.58(19)
C16 C17 H17A 110.8
C16 C17 H17B 110.8
O3 C3 C4 113.8(2)
O4 C3 O3 122.6(2)
O4 C3 C4 123.5(2)
C5 C4 H4C 109.3
C5 C4 H4D 109.3
C3 C4 C5 111.47(19)
C3 C4 H4C 109.3
C3 C4 H4D 109.3
H4C C4 H4D 108.0
N3 C13 H13A 109.2
N3 C13 H13B 109.2
N3 C13 C12 111.88(19)
H13A C13 H13B 107.9
C12 C13 H13A 109.2
C12 C13 H13B 109.2
N4 C18 C17 102.51(18)
N4 C18 H18A 111.3
N4 C18 H18B 111.3
C17 C18 H18A 111.3
C17 C18 H18B 111.3
H18A C18 H18B 109.2
C13 C12 H12A 109.5
C13 C12 H12B 109.5
C13 C12 C11 110.6(2)
H12A C12 H12B 108.1
C11 C12 H12A 109.5
C11 C12 H12B 109.5
O1 C2 C1 114.3(2)
O2 C2 O1 130.5(2)
O2 C2 C1 115.1(2)
O5 C7 N1 122.7(2)
O5 C7 C6 118.0(2)
N1 C7 C6 119.27(19)
C10 C11 H11A 109.8
C10 C11 H11B 109.8
C12 C11 C10 109.5(2)
C12 C11 H11A 109.8
C12 C11 H11B 109.8
H11A C11 H11B 108.2
N4 C15 C14 108.66(17)
N4 C15 H15 109.8
N4 C15 C16 105.49(18)
C14 C15 H15 109.8
C14 C15 C16 113.16(18)
C16 C15 H15 109.8
N2 C6 C5 113.30(19)
N2 C6 C7 111.56(18)
N2 C6 H6 107.4
C5 C6 C7 109.58(18)
C5 C6 H6 107.4
C7 C6 H6 107.4
C17 C16 C15 105.20(19)
C17 C16 H16A 110.7
C17 C16 H16B 110.7
C15 C16 H16A 110.7
C15 C16 H16B 110.7
H16A C16 H16B 108.8
N3 C9 C8 113.91(18)
N3 C9 C10 110.77(18)
N3 C9 H9 106.2
C8 C9 H9 106.2
C10 C9 C8 113.04(19)
C10 C9 H9 106.2
F1 C1 F2 106.7(2)
F1 C1 F3 106.5(2)
F1 C1 C2 113.4(2)
F2 C1 C2 110.3(2)
F3 C1 F2 106.1(2)
F3 C1 C2 113.2(2)

loop_
_geom_bond_atom_site_label_1
_geom_bond_atom_site_label_2
_geom_bond_distance
F1 C1 1.333(3)
O5 C7 1.249(3)
F2 C1 1.336(3)
O6 C8 1.233(3)
F3 C1 1.334(3)
O3 H3 0.91(2)
O3 C3 1.319(3)
O1 C2 1.250(3)
O7 C14 1.235(3)
O2 C2 1.239(3)
N4 H4A 0.918(19)
N4 H4B 0.905(18)
N4 C18 1.496(3)
N4 C15 1.492(3)
N3 C14 1.355(3)
N3 C13 1.476(3)
N3 C9 1.473(3)
N2 H2 0.914(19)
N2 C8 1.348(3)
N2 C6 1.453(3)
O4 C3 1.204(3)
N1 H1A 0.871(19)
N1 H1B 0.887(19)
N1 C7 1.323(3)
C5 H5A 0.9900
C5 H5B 0.9900
C5 C4 1.525(3)
C5 C6 1.526(3)
C8 C9 1.532(3)
C10 H10A 0.9900
C10 H10B 0.9900
C10 C11 1.527(3)
C10 C9 1.529(3)
C14 C15 1.520(3)
C17 H17A 0.9900
C17 H17B 0.9900
C17 C18 1.523(3)
C17 C16 1.535(3)
C3 C4 1.504(3)
C4 H4C 0.9900
C4 H4D 0.9900
C13 H13A 0.9900
C13 H13B 0.9900
C13 C12 1.518(3)
C18 H18A 0.9900
C18 H18B 0.9900
C12 H12A 0.9900
C12 H12B 0.9900
C12 C11 1.523(3)
C2 C1 1.547(3)
C7 C6 1.528(3)
C11 H11A 0.9900
C11 H11B 0.9900
C15 H15 1.0000
C15 C16 1.552(3)
C6 H6 1.0000
C16 H16A 0.9900
C16 H16B 0.9900
C9 H9 1.0000

loop_
_geom_torsion_atom_site_label_1
_geom_torsion_atom_site_label_2
_geom_torsion_atom_site_label_3
_geom_torsion_atom_site_label_4
_geom_torsion
O5 C7 C6 N2 -166.55(19)
O5 C7 C6 C5 -40.3(3)
O6 C8 C9 N3 -167.66(19)
O6 C8 C9 C10 -40.1(3)
O3 C3 C4 C5 -170.8(2)
O1 C2 C1 F1 -31.9(3)
O1 C2 C1 F2 87.8(3)
O1 C2 C1 F3 -153.4(2)
O7 C14 C15 N4 16.8(3)
O7 C14 C15 C16 -100.0(2)
O2 C2 C1 F1 149.8(2)
O2 C2 C1 F2 -90.5(3)
O2 C2 C1 F3 28.3(3)
N4 C15 C16 C17 1.6(2)
N3 C14 C15 N4 -167.21(18)
N3 C14 C15 C16 76.0(2)
N3 C13 C12 C11 -52.9(3)
N2 C8 C9 N3 17.5(3)
N2 C8 C9 C10 145.1(2)
O4 C3 C4 C5 9.8(4)
N1 C7 C6 N2 15.6(3)
N1 C7 C6 C5 141.9(2)
C8 N2 C6 C5 111.5(2)
C8 N2 C6 C7 -124.3(2)
C14 N3 C13 C12 -141.9(2)
C14 N3 C9 C8 -89.0(2)
C14 N3 C9 C10 142.3(2)
C14 C15 C16 C17 120.3(2)
C4 C5 C6 N2 -71.5(3)
C4 C5 C6 C7 163.2(2)
C13 N3 C14 O7 -162.4(2)
C13 N3 C14 C15 21.8(3)
C13 N3 C9 C8 80.4(2)
C13 N3 C9 C10 -48.4(3)
C13 C12 C11 C10 58.0(3)
C18 N4 C15 C14 -146.97(18)
C18 N4 C15 C16 -25.3(2)
C18 C17 C16 C15 22.0(2)
C11 C10 C9 N3 52.0(3)
C11 C10 C9 C8 -77.3(3)
C15 N4 C18 C17 39.1(2)
C6 N2 C8 O6 -10.8(3)
C6 N2 C8 C9 163.8(2)
C6 C5 C4 C3 -159.4(2)
C16 C17 C18 N4 -37.3(2)
C9 N3 C14 O7 6.2(3)
C9 N3 C14 C15 -169.62(19)
C9 N3 C13 C12 49.4(3)
C9 C10 C11 C12 -58.1(3)
